data_7248573
loop_
_publ_author_name
'Luo, Qi'
'Li, Ningxia'
'Zhao, Zhiying'
'Cui, Meiyan'
'He, Zhangzhen'

_publ_section_title
;
 Synthesis and magnetic properties of two fluorophosphates K2Mn(PO3F)F3
 and Na2Mn(HPO4)F3 with a S = 2 uniform spin chain structure
;
_journal_issue 21
_journal_name_full CrystEngComm
_journal_page_first 2796
_journal_page_last 2802
_journal_paper_doi 10.1039/D4CE00180J
_journal_volume 26
_journal_year 2024
_chemical_formula_moiety 'F4 K2 Mn O3 P'
_chemical_formula_sum 'F4 K2 Mn O3 P'
_chemical_formula_weight 288.11
_space_group_crystal_system monoclinic
_space_group_IT_number 14
_space_group_name_Hall '-P 2ybc'
_space_group_name_H-M_alt 'P 1 21/c 1'
_atom_sites_solution_primary dual
_audit_creation_date 2023-05-06
_audit_creation_method
;
Olex2 1.3-alpha
(compiled 2020.11.12 svn.r5f609507 for OlexSys, GUI svn.r6408)
;
_audit_update_record
;
2023-07-24 deposited with the CCDC.	2024-04-24 downloaded from the CCDC.
;
_cell_angle_alpha 90
_cell_angle_beta 112.268(2)
_cell_angle_gamma 90
_cell_formula_units_Z 4
_cell_length_a 6.7599(2)
_cell_length_b 7.3998(2)
_cell_length_c 13.9289(4)
_cell_measurement_reflns_used 6165
_cell_measurement_temperature 100.01(10)
_cell_measurement_theta_max 60.4210
_cell_measurement_theta_min 5.2150
_cell_volume 644.79(3)
_computing_cell_refinement 'CrysAlisPro 1.171.41.93a (Rigaku OD, 2020)'
_computing_data_collection 'CrysAlisPro 1.171.41.93a (Rigaku OD, 2020)'
_computing_data_reduction 'CrysAlisPro 1.171.41.93a (Rigaku OD, 2020)'
_computing_molecular_graphics 'Olex2 1.3-alpha (Dolomanov et al., 2009)'
_computing_publication_material 'Olex2 1.3-alpha (Dolomanov et al., 2009)'
_computing_structure_refinement 'SHELXL 2018/3 (Sheldrick, 2015)'
_computing_structure_solution 'SHELXT  (Sheldrick, 2015)'
_diffrn_ambient_environment N~2~
_diffrn_ambient_temperature 100.01(10)
_diffrn_detector 'Hybrid Pixel Array Detector'
_diffrn_detector_area_resol_mean 10.0000
_diffrn_detector_type HyPix
_diffrn_measured_fraction_theta_full 1.000
_diffrn_measured_fraction_theta_max 0.978
_diffrn_measurement_details
;
List of Runs (angles in degrees, time in seconds):

  # Type    Start    End  Width  t~exp~   \w     \q     \k     \f   Frames
#--------------------------------------------------------------------------
  1  \w   -148.00 -79.00   0.50    0.05    --  -74.99-125.00-120.00  138
  2  \w      0.00  72.00   0.50    0.05    --   73.11 -39.00 152.00  144
  3  \w     57.00 129.00   0.50    0.05    --   73.11  57.00  30.00  144
  4  \w     59.00 147.00   0.50    0.05    --   73.11  39.00 -53.00  176
  5  \w    -74.00  14.00   0.50    0.05    --   -0.94 -39.00 152.00  176
  6  \w   -148.00 -79.00   0.50    0.05    --  -74.99-125.00 -90.00  138
  7  \w   -148.00 -60.00   0.50    0.05    --  -74.99 -39.00 152.00  176
  8  \w   -112.00 -20.00   0.50    0.05    --  -74.99 125.00 -30.00  184
  9  \w    -72.00  -1.00   0.50    0.05    --  -74.99  39.00 -53.00  142
 10  \w    -71.00  -1.00   0.50    0.05    --  -74.99  38.00 150.00  140
 11  \w    -90.00   1.00   0.50    0.05    --  -74.99  19.00 150.00  182
 12  \w    -15.00  73.00   0.50    0.05    --   -0.94  38.00   0.00  176
 13  \w    -15.00  73.00   0.50    0.05    --   -0.94  39.00 -53.00  176
 14  \w    -17.00  72.00   0.50    0.05    --   -0.94  57.00-120.00  178
 15  \w    -16.00  75.00   0.50    0.05    --   -0.94  19.00 150.00  182
;
_diffrn_measurement_device 'four-circle diffractometer'
_diffrn_measurement_device_type 'ROD, Synergy Custom system, HyPix'
_diffrn_measurement_method '\w scans'
_diffrn_orient_matrix_type 'CrysAlisPro convention (1999,Acta A55,543-557)'
_diffrn_orient_matrix_UB_11 -0.0826310000
_diffrn_orient_matrix_UB_12 0.0577764000
_diffrn_orient_matrix_UB_13 0.0830707000
_diffrn_orient_matrix_UB_21 0.1757111000
_diffrn_orient_matrix_UB_22 0.0678576000
_diffrn_orient_matrix_UB_23 0.0400242000
_diffrn_orient_matrix_UB_31 -0.0454571000
_diffrn_orient_matrix_UB_32 0.1575232000
_diffrn_orient_matrix_UB_33 -0.0478217000
_diffrn_radiation_monochromator mirror
_diffrn_radiation_probe x-ray
_diffrn_radiation_type 'Ga K\a'
_diffrn_radiation_wavelength 1.3405
_diffrn_reflns_av_R_equivalents 0.0476
_diffrn_reflns_av_unetI/netI 0.0287
_diffrn_reflns_Laue_measured_fraction_full 1.000
_diffrn_reflns_Laue_measured_fraction_max 0.978
_diffrn_reflns_limit_h_max 8
_diffrn_reflns_limit_h_min -8
_diffrn_reflns_limit_k_max 8
_diffrn_reflns_limit_k_min -9
_diffrn_reflns_limit_l_max 18
_diffrn_reflns_limit_l_min -17
_diffrn_reflns_number 7040
_diffrn_reflns_point_group_measured_fraction_full 1.000
_diffrn_reflns_point_group_measured_fraction_max 0.978
_diffrn_reflns_theta_full 53.543
_diffrn_reflns_theta_max 60.525
_diffrn_reflns_theta_min 5.969
_diffrn_source 'micro-focus metaljet'
_exptl_absorpt_coefficient_mu 21.124
_exptl_absorpt_correction_T_max 1.00000
_exptl_absorpt_correction_T_min 0.10204
_exptl_absorpt_correction_type multi-scan
_exptl_absorpt_process_details
;
CrysAlisPro 1.171.41.93a (Rigaku Oxford Diffraction, 2020)
Empirical absorption correction using spherical harmonics,
implemented in SCALE3 ABSPACK scaling algorithm.
;
_exptl_crystal_colour 'clear reddish brown'
_exptl_crystal_colour_lustre clear
_exptl_crystal_colour_modifier reddish
_exptl_crystal_colour_primary brown
_exptl_crystal_density_diffrn 2.968
_exptl_crystal_description block
_exptl_crystal_F_000 552
_exptl_crystal_size_max 0.5
_exptl_crystal_size_mid 0.1
_exptl_crystal_size_min 0.1
_refine_diff_density_max 1.726
_refine_diff_density_min -1.295
_refine_diff_density_rms 0.249
_refine_ls_extinction_method none
_refine_ls_goodness_of_fit_ref 1.088
_refine_ls_hydrogen_treatment undef
_refine_ls_matrix_type full
_refine_ls_number_parameters 103
_refine_ls_number_reflns 1443
_refine_ls_number_restraints 0
_refine_ls_restrained_S_all 1.088
_refine_ls_R_factor_all 0.0410
_refine_ls_R_factor_gt 0.0398
_refine_ls_shift/su_max 0.000
_refine_ls_shift/su_mean 0.000
_refine_ls_structure_factor_coef Fsqd
_refine_ls_weighting_details 'w=1/[\s^2^(Fo^2^)+(0.0729P)^2^+1.1000P] where P=(Fo^2^+2Fc^2^)/3'
_refine_ls_weighting_scheme calc
_refine_ls_wR_factor_gt 0.1081
_refine_ls_wR_factor_ref 0.1093
_reflns_Friedel_coverage 0.000
_reflns_number_gt 1377
_reflns_number_total 1443
_reflns_threshold_expression 'I > 2\s(I)'
_cod_data_source_file d4ce00180j2.cif
_cod_data_source_block K2Mn(PO3F)F3
_cod_depositor_comments 'Adding full bibliography for 7248573--7248574.cif.'
_cod_database_code 7248573
_shelx_shelxl_version_number 2018/3
_shelx_space_group_comment
;
The symmetry employed for this shelxl refinement is uniquely defined
by the following loop, which should always be used as a source of
symmetry information in preference to the above space-group names.
They are only intended as comments.
;
_shelx_estimated_absorpt_t_max 0.227
_shelx_estimated_absorpt_t_min 0.034
_reflns_odcompleteness_completeness 100.00
_reflns_odcompleteness_iscentric 1
_reflns_odcompleteness_theta 56.82
_olex2_refinement_description
;
;
_olex2_submission_special_instructions 'No special instructions were received'
_oxdiff_exptl_absorpt_empirical_details
;
Empirical correction (ABSPACK) includes:
- Absorption correction using spherical harmonics
- Frame scaling
;
_oxdiff_exptl_absorpt_empirical_full_max 6.999
_oxdiff_exptl_absorpt_empirical_full_min 0.440

loop_
_space_group_symop_operation_xyz
'x, y, z'
'-x, y+1/2, -z+1/2'
'-x, -y, -z'
'x, -y-1/2, z-1/2'

loop_
_atom_site_label
_atom_site_type_symbol
_atom_site_fract_x
_atom_site_fract_y
_atom_site_fract_z
_atom_site_U_iso_or_equiv
_atom_site_adp_type
_atom_site_occupancy
_atom_site_site_symmetry_order
_atom_site_calc_flag
_atom_site_refinement_flags_posn
_atom_site_refinement_flags_adp
_atom_site_refinement_flags_occupancy
_atom_site_disorder_assembly
_atom_site_disorder_group
Mn1 Mn 0.000000 -0.500000 -0.500000 0.0046(2) Uani 1 2 d S . P . .
Mn2 Mn 0.000000 0.000000 -0.500000 0.0045(2) Uani 1 2 d S . P . .
P1 P 0.32586(13) -0.24613(10) -0.33114(6) 0.0051(2) Uani 1 1 d . . . . .
F1 F 0.1223(3) -0.7486(2) -0.44157(16) 0.0074(4) Uani 1 1 d . . . . .
F2 F -0.1064(3) -0.0235(2) -0.39584(13) 0.0083(4) Uani 1 1 d . . . . .
F3 F -0.2234(3) -0.5355(3) -0.45889(13) 0.0081(4) Uani 1 1 d . . . . .
F4 F 0.5427(3) -0.3330(3) -0.32721(16) 0.0209(5) Uani 1 1 d . . . . .
O1 O 0.2773(3) -0.1025(3) -0.41710(16) 0.0074(4) Uani 1 1 d . . . . .
O2 O 0.1538(3) -0.3935(3) -0.36029(16) 0.0070(4) Uani 1 1 d . . . . .
O3 O 0.3538(3) -0.1637(3) -0.22798(16) 0.0083(5) Uani 1 1 d . . . . .
K1 K 0.04872(11) -0.71684(10) -0.27218(5) 0.0086(2) Uani 1 1 d . . . . .
K2 K 0.47616(11) -0.76602(9) -0.47130(6) 0.0084(2) Uani 1 1 d . . . . .

loop_
_atom_site_aniso_label
_atom_site_aniso_U_11
_atom_site_aniso_U_22
_atom_site_aniso_U_33
_atom_site_aniso_U_23
_atom_site_aniso_U_13
_atom_site_aniso_U_12
Mn1 0.0055(3) 0.0036(4) 0.0041(4) -0.0006(2) 0.0012(3) -0.0008(2)
Mn2 0.0056(3) 0.0039(4) 0.0032(4) 0.0007(2) 0.0008(3) 0.0005(2)
P1 0.0062(4) 0.0040(4) 0.0040(4) 0.0001(2) 0.0005(3) -0.0002(2)
F1 0.0086(9) 0.0049(10) 0.0080(10) -0.0003(6) 0.0025(8) -0.0002(6)
F2 0.0102(8) 0.0086(9) 0.0057(8) 0.0003(7) 0.0027(7) 0.0002(7)
F3 0.0081(8) 0.0085(9) 0.0078(8) -0.0002(7) 0.0030(7) -0.0013(7)
F4 0.0183(10) 0.0237(12) 0.0207(11) 0.0013(9) 0.0072(9) 0.0010(9)
O1 0.0084(10) 0.0063(11) 0.0061(9) 0.0016(8) 0.0011(8) 0.0003(8)
O2 0.0070(9) 0.0062(10) 0.0055(10) 0.0001(8) -0.0002(8) -0.0010(8)
O3 0.0108(10) 0.0077(11) 0.0052(10) -0.0008(8) 0.0015(8) -0.0016(9)
K1 0.0082(3) 0.0106(4) 0.0059(3) -0.0011(2) 0.0014(3) 0.0001(2)
K2 0.0088(4) 0.0088(4) 0.0071(4) -0.0009(2) 0.0025(3) -0.0011(2)

loop_
_atom_type_symbol
_atom_type_description
_atom_type_scat_dispersion_real
_atom_type_scat_dispersion_imag
_atom_type_scat_source
F F 0.0580 0.0400 'International Tables Vol C Tables 4.2.6.8 and 6.1.1.4'
K K 0.3780 0.8300 'International Tables Vol C Tables 4.2.6.8 and 6.1.1.4'
Mn Mn -0.0150 2.2310 'International Tables Vol C Tables 4.2.6.8 and 6.1.1.4'
O O 0.0390 0.0240 'International Tables Vol C Tables 4.2.6.8 and 6.1.1.4'
P P 0.2540 0.3330 'International Tables Vol C Tables 4.2.6.8 and 6.1.1.4'

loop_
_geom_angle_atom_site_label_1
_geom_angle_atom_site_label_2
_geom_angle_atom_site_label_3
_geom_angle
_geom_angle_site_symmetry_1
_geom_angle_site_symmetry_3
_geom_angle_publ_flag
F1 Mn1 F1 180.0 . 3_544 ?
F1 Mn1 K1 131.54(6) 3_544 . ?
F1 Mn1 K1 131.54(6) . 3_544 ?
F1 Mn1 K1 48.46(6) . . ?
F1 Mn1 K1 48.46(6) 3_544 3_544 ?
F1 Mn1 K2 43.16(6) 3_544 3_544 ?
F1 Mn1 K2 43.16(6) . . ?
F1 Mn1 K2 136.84(6) . 3_544 ?
F1 Mn1 K2 136.84(6) 3_544 . ?
F3 Mn1 F1 89.80(8) . 3_544 ?
F3 Mn1 F1 89.80(8) 3_544 . ?
F3 Mn1 F1 90.20(8) . . ?
F3 Mn1 F1 90.20(8) 3_544 3_544 ?
F3 Mn1 F3 180.0 3_544 . ?
F3 Mn1 O2 93.55(8) 3_544 . ?
F3 Mn1 O2 86.45(8) 3_544 3_544 ?
F3 Mn1 O2 86.45(8) . . ?
F3 Mn1 O2 93.56(8) . 3_544 ?
F3 Mn1 K1 56.50(6) . . ?
F3 Mn1 K1 123.50(6) . 3_544 ?
F3 Mn1 K1 123.50(6) 3_544 . ?
F3 Mn1 K1 56.50(6) 3_544 3_544 ?
F3 Mn1 K2 46.72(6) . 3_544 ?
F3 Mn1 K2 46.72(6) 3_544 . ?
F3 Mn1 K2 133.28(6) . . ?
F3 Mn1 K2 133.28(6) 3_544 3_544 ?
O2 Mn1 F1 90.88(8) 3_544 . ?
O2 Mn1 F1 89.12(8) 3_544 3_544 ?
O2 Mn1 F1 89.12(8) . . ?
O2 Mn1 F1 90.88(8) . 3_544 ?
O2 Mn1 O2 180.0 3_544 . ?
O2 Mn1 K1 56.87(6) . . ?
O2 Mn1 K1 123.13(6) . 3_544 ?
O2 Mn1 K1 123.13(6) 3_544 . ?
O2 Mn1 K1 56.87(6) 3_544 3_544 ?
O2 Mn1 K2 89.67(6) 3_544 3_544 ?
O2 Mn1 K2 90.33(6) . 3_544 ?
O2 Mn1 K2 90.33(6) 3_544 . ?
O2 Mn1 K2 89.67(6) . . ?
K1 Mn1 K1 180.00(2) . 3_544 ?
K1 Mn1 K2 82.896(16) 3_544 3_544 ?
K1 Mn1 K2 97.103(16) 3_544 . ?
K1 Mn1 K2 82.897(16) . . ?
K1 Mn1 K2 97.103(16) . 3_544 ?
K2 Mn1 K2 179.999(17) 3_544 . ?
F1 Mn2 F1 180.00(12) 1_565 3_544 ?
F1 Mn2 K1 137.33(6) 3_544 1_565 ?
F1 Mn2 K1 137.33(6) 1_565 3_544 ?
F1 Mn2 K1 42.67(6) 3_544 3_544 ?
F1 Mn2 K1 42.67(6) 1_565 1_565 ?
F1 Mn2 K2 79.23(6) 1_565 1_465 ?
F1 Mn2 K2 133.89(6) 1_565 3_544 ?
F1 Mn2 K2 133.89(6) 3_544 1_565 ?
F1 Mn2 K2 46.11(6) 1_565 1_565 ?
F1 Mn2 K2 100.77(6) 1_565 3_644 ?
F1 Mn2 K2 100.77(6) 3_544 1_465 ?
F1 Mn2 K2 79.23(6) 3_544 3_644 ?
F1 Mn2 K2 46.11(6) 3_544 3_544 ?
F2 Mn2 F1 90.44(8) 3_554 1_565 ?
F2 Mn2 F1 89.56(8) 3_554 3_544 ?
F2 Mn2 F1 89.55(8) . 1_565 ?
F2 Mn2 F1 90.45(8) . 3_544 ?
F2 Mn2 F2 180.0 3_554 . ?
F2 Mn2 O1 94.08(8) . . ?
F2 Mn2 O1 85.92(8) 3_554 . ?
F2 Mn2 O1 85.92(8) . 3_554 ?
F2 Mn2 O1 94.08(8) 3_554 3_554 ?
F2 Mn2 K1 47.13(6) . 1_565 ?
F2 Mn2 K1 47.13(6) 3_554 3_544 ?
F2 Mn2 K1 132.87(6) . 3_544 ?
F2 Mn2 K1 132.87(6) 3_554 1_565 ?
F2 Mn2 K2 124.24(6) 3_554 3_544 ?
F2 Mn2 K2 124.24(6) . 1_565 ?
F2 Mn2 K2 129.97(6) . 3_644 ?
F2 Mn2 K2 55.76(6) . 3_544 ?
F2 Mn2 K2 55.76(6) 3_554 1_565 ?
F2 Mn2 K2 50.03(6) 3_554 3_644 ?
F2 Mn2 K2 129.97(6) 3_554 1_465 ?
F2 Mn2 K2 50.03(6) . 1_465 ?
O1 Mn2 F1 91.98(8) 3_554 1_565 ?
O1 Mn2 F1 88.02(8) 3_554 3_544 ?
O1 Mn2 F1 88.02(8) . 1_565 ?
O1 Mn2 F1 91.98(8) . 3_544 ?
O1 Mn2 O1 180.0 3_554 . ?
O1 Mn2 K1 92.34(6) . 3_544 ?
O1 Mn2 K1 87.66(6) 3_554 3_544 ?
O1 Mn2 K1 87.66(6) . 1_565 ?
O1 Mn2 K1 92.34(6) 3_554 1_565 ?
O1 Mn2 K2 120.44(6) 3_554 1_565 ?
O1 Mn2 K2 38.60(6) 3_554 1_465 ?
O1 Mn2 K2 141.40(6) . 1_465 ?
O1 Mn2 K2 59.56(6) . 1_565 ?
O1 Mn2 K2 120.44(6) . 3_544 ?
O1 Mn2 K2 141.40(6) 3_554 3_644 ?
O1 Mn2 K2 38.60(6) . 3_644 ?
O1 Mn2 K2 59.56(6) 3_554 3_544 ?
K1 Mn2 K1 180.0 1_565 3_544 ?
K1 Mn2 K2 58.515(14) 3_544 3_644 ?
K1 Mn2 K2 121.485(14) 1_565 3_644 ?
K1 Mn2 K2 121.485(14) 3_544 1_465 ?
K1 Mn2 K2 58.515(14) 1_565 1_465 ?
K2 Mn2 K1 81.090(16) 3_544 3_544 ?
K2 Mn2 K1 98.910(16) 1_565 3_544 ?
K2 Mn2 K1 98.910(16) 3_544 1_565 ?
K2 Mn2 K1 81.090(16) 1_565 1_565 ?
K2 Mn2 K2 180.00(2) 3_644 1_465 ?
K2 Mn2 K2 124.390(18) 1_565 1_465 ?
K2 Mn2 K2 55.610(18) 1_565 3_644 ?
K2 Mn2 K2 124.390(18) 3_544 3_644 ?
K2 Mn2 K2 180.0 3_544 1_565 ?
K2 Mn2 K2 55.610(18) 3_544 1_465 ?
F4 P1 K1 148.19(9) . 2_554 ?
F4 P1 K2 53.87(8) . 3_644 ?
O1 P1 F4 103.24(12) . . ?
O1 P1 K1 108.37(9) . 2_554 ?
O1 P1 K2 53.23(8) . 3_644 ?
O2 P1 F4 108.68(12) . . ?
O2 P1 O1 111.61(12) . . ?
O2 P1 K1 62.61(9) . 2_554 ?
O2 P1 K2 106.80(9) . 3_644 ?
O3 P1 F4 110.62(13) . . ?
O3 P1 O1 112.02(12) . . ?
O3 P1 O2 110.43(13) . . ?
O3 P1 K1 53.66(9) . 2_554 ?
O3 P1 K2 142.73(10) . 3_644 ?
K1 P1 K2 155.93(3) 2_554 3_644 ?
Mn1 F1 Mn2 127.40(10) . 1_545 ?
Mn1 F1 K1 95.27(7) . . ?
Mn1 F1 K2 103.85(8) . . ?
Mn2 F1 K1 104.63(8) 1_545 . ?
Mn2 F1 K2 98.53(7) 1_545 . ?
K2 F1 K1 131.13(8) . . ?
Mn2 F2 K1 140.55(9) . 2_554 ?
Mn2 F2 K1 103.83(8) . 1_565 ?
Mn2 F2 K2 92.67(7) . 3_544 ?
Mn2 F2 K2 103.87(7) . 1_465 ?
K1 F2 K1 89.93(5) 2_554 1_565 ?
K1 F2 K2 148.17(7) 1_565 3_544 ?
K1 F2 K2 94.35(6) 2_554 3_544 ?
K1 F2 K2 115.14(6) 2_554 1_465 ?
K1 F2 K2 78.45(5) 1_565 1_465 ?
K2 F2 K2 71.19(4) 3_544 1_465 ?
Mn1 F3 K1 91.66(7) . . ?
Mn1 F3 K2 104.43(8) . 3_544 ?
Mn1 F3 K2 142.13(10) . 1_455 ?
K2 F3 K1 88.28(6) 1_455 . ?
K2 F3 K1 142.52(7) 3_544 . ?
K2 F3 K2 98.23(6) 1_455 3_544 ?
P1 F4 K1 129.68(13) . 2_654 ?
P1 F4 K2 99.56(10) . 3_644 ?
K1 F4 K2 94.45(7) 2_654 3_644 ?
Mn2 O1 K2 87.18(7) . 1_565 ?
Mn2 O1 K2 116.17(9) . 3_644 ?
P1 O1 Mn2 127.17(13) . . ?
P1 O1 K2 101.08(10) . 3_644 ?
P1 O1 K2 140.33(12) . 1_565 ?
K2 O1 K2 74.95(5) 3_644 1_565 ?
Mn1 O2 K1 88.05(7) . . ?
Mn1 O2 K1 125.90(9) . 2_554 ?
P1 O2 Mn1 127.16(13) . . ?
P1 O2 K1 139.34(11) . . ?
P1 O2 K1 90.26(10) . 2_554 ?
K1 O2 K1 81.73(6) . 2_554 ?
P1 O3 K1 100.17(11) . 2_554 ?
P1 O3 K2 136.34(13) . 2_654 ?
K2 O3 K1 89.71(7) 2_654 2_554 ?
Mn1 K1 Mn2 62.012(11) . 1_545 ?
Mn1 K1 K2 70.178(16) . 1_455 ?
Mn2 K1 K2 65.753(16) 1_545 1_455 ?
P1 K1 Mn1 126.70(2) 2_544 . ?
P1 K1 Mn2 119.51(2) 2_544 1_545 ?
P1 K1 K2 65.50(2) 2_544 1_455 ?
F1 K1 Mn1 36.27(4) . . ?
F1 K1 Mn2 32.70(4) . 1_545 ?
F1 K1 P1 144.80(5) . 2_544 ?
F1 K1 F2 61.60(5) . 1_545 ?
F1 K1 F2 146.92(6) . 2_544 ?
F1 K1 F3 59.99(6) . . ?
F1 K1 F4 85.79(7) . 2_644 ?
F1 K1 O2 61.87(6) . . ?
F1 K1 O2 144.29(6) . 2_544 ?
F1 K1 O3 122.91(7) . 2_544 ?
F1 K1 K2 79.78(5) . 1_455 ?
F2 K1 Mn1 85.89(4) 1_545 . ?
F2 K1 Mn1 119.48(5) 2_544 . ?
F2 K1 Mn2 176.57(5) 2_544 1_545 ?
F2 K1 Mn2 29.04(4) 1_545 1_545 ?
F2 K1 P1 62.48(4) 2_544 2_544 ?
F2 K1 P1 92.51(4) 1_545 2_544 ?
F2 K1 F2 151.44(5) 2_544 1_545 ?
F2 K1 F3 81.97(5) 1_545 . ?
F2 K1 F3 112.10(6) 2_544 . ?
F2 K1 F4 86.54(6) 2_544 2_644 ?
F2 K1 O2 87.16(6) 2_544 . ?
F2 K1 O2 68.76(6) 2_544 2_544 ?
F2 K1 O2 82.69(6) 1_545 2_544 ?
F2 K1 O2 120.21(6) 1_545 . ?
F2 K1 O3 74.69(6) 2_544 2_544 ?
F2 K1 K2 55.78(4) 1_545 1_455 ?
F2 K1 K2 117.53(5) 2_544 1_455 ?
F3 K1 Mn1 31.85(4) . . ?
F3 K1 Mn2 70.87(4) . 1_545 ?
F3 K1 P1 95.14(4) . 2_544 ?
F3 K1 O2 53.77(6) . . ?
F3 K1 O2 118.43(6) . 2_544 ?
F3 K1 K2 42.88(4) . 1_455 ?
F4 K1 Mn1 109.82(5) 2_644 . ?
F4 K1 Mn2 90.04(5) 2_644 1_545 ?
F4 K1 P1 123.15(5) 2_644 2_544 ?
F4 K1 F2 97.38(6) 2_644 1_545 ?
F4 K1 F3 141.63(7) 2_644 . ?
F4 K1 O2 99.35(6) 2_644 2_544 ?
F4 K1 O2 96.42(7) 2_644 . ?
F4 K1 O3 149.28(7) 2_644 2_544 ?
F4 K1 K2 153.11(6) 2_644 1_455 ?
O2 K1 Mn1 149.79(4) 2_544 . ?
O2 K1 Mn1 35.08(4) . . ?
O2 K1 Mn2 93.48(5) . 1_545 ?
O2 K1 Mn2 111.63(5) 2_544 1_545 ?
O2 K1 P1 125.46(5) . 2_544 ?
O2 K1 P1 27.13(4) 2_544 2_544 ?
O2 K1 O2 150.14(7) . 2_544 ?
O2 K1 K2 96.57(5) . 1_455 ?
O2 K1 K2 80.31(4) 2_544 1_455 ?
O3 K1 Mn1 100.61(5) 2_544 . ?
O3 K1 Mn2 108.31(5) 2_544 1_545 ?
O3 K1 P1 26.17(5) 2_544 2_544 ?
O3 K1 F2 88.65(6) 2_544 1_545 ?
O3 K1 F3 68.97(6) 2_544 . ?
O3 K1 O2 106.48(7) 2_544 . ?
O3 K1 O2 51.40(6) 2_544 2_544 ?
O3 K1 K2 44.40(5) 2_544 1_455 ?
Mn2 K2 K2 70.02(2) 1_545 3_634 ?
P1 K2 Mn2 121.85(2) 3_644 1_545 ?
P1 K2 K2 75.87(3) 3_644 3_634 ?
F1 K2 Mn2 35.36(4) . 1_545 ?
F1 K2 P1 141.40(5) . 3_644 ?
F1 K2 F2 60.48(6) . 3_544 ?
F1 K2 F2 136.48(6) . 1_645 ?
F1 K2 F3 134.65(6) . 1_655 ?
F1 K2 F3 61.80(6) . 3_544 ?
F1 K2 F4 116.49(7) . 3_644 ?
F1 K2 O1 151.00(7) . 3_644 ?
F1 K2 O1 58.66(6) . 1_545 ?
F1 K2 O3 83.09(7) . 2_644 ?
F1 K2 K2 104.49(5) . 3_634 ?
F2 K2 Mn2 113.11(4) 1_645 1_545 ?
F2 K2 Mn2 31.56(4) 3_544 1_545 ?
F2 K2 P1 90.34(4) 3_544 3_644 ?
F2 K2 P1 73.92(4) 1_645 3_644 ?
F2 K2 F2 108.81(4) 3_544 1_645 ?
F2 K2 O1 51.22(5) 3_544 1_545 ?
F2 K2 K2 50.50(4) 1_645 3_634 ?
F2 K2 K2 58.32(4) 3_544 3_634 ?
F3 K2 Mn2 168.26(5) 1_655 1_545 ?
F3 K2 Mn2 86.59(4) 3_544 1_545 ?
F3 K2 P1 60.87(4) 1_655 3_644 ?
F3 K2 P1 94.18(4) 3_544 3_644 ?
F3 K2 F2 78.59(6) 1_655 1_645 ?
F3 K2 F2 86.62(5) 3_544 3_544 ?
F3 K2 F2 160.17(6) 3_544 1_645 ?
F3 K2 F2 147.77(6) 1_655 3_544 ?
F3 K2 F3 81.77(6) 1_655 3_544 ?
F3 K2 F4 68.95(6) 1_655 3_644 ?
F3 K2 F4 69.80(6) 3_544 3_644 ?
F3 K2 O1 119.83(6) 3_544 3_644 ?
F3 K2 O1 118.36(6) 3_544 1_545 ?
F3 K2 O1 157.05(6) 1_655 1_545 ?
F3 K2 O1 69.96(6) 1_655 3_644 ?
F3 K2 O3 74.27(6) 1_655 2_644 ?
F3 K2 K2 120.77(5) 1_655 3_634 ?
F3 K2 K2 142.90(5) 3_544 3_634 ?
F4 K2 Mn2 108.32(5) 3_644 1_545 ?
F4 K2 P1 26.57(5) 3_644 3_644 ?
F4 K2 F2 100.31(6) 3_644 1_645 ?
F4 K2 F2 78.82(6) 3_644 3_544 ?
F4 K2 O1 126.27(7) 3_644 1_545 ?
F4 K2 K2 90.17(6) 3_644 3_634 ?
O1 K2 Mn2 117.80(5) 3_644 1_545 ?
O1 K2 Mn2 33.26(4) 1_545 1_545 ?
O1 K2 P1 123.51(5) 1_545 3_644 ?
O1 K2 P1 25.69(4) 3_644 3_644 ?
O1 K2 F2 81.43(5) 1_545 1_645 ?
O1 K2 F2 90.53(6) 3_644 3_544 ?
O1 K2 F2 49.95(5) 3_644 1_645 ?
O1 K2 F4 50.84(6) 3_644 3_644 ?
O1 K2 O1 105.05(6) 3_644 1_545 ?
O1 K2 K2 49.87(4) 1_545 3_634 ?
O1 K2 K2 55.18(5) 3_644 3_634 ?
O3 K2 Mn2 105.66(5) 2_644 1_545 ?
O3 K2 P1 131.89(6) 2_644 3_644 ?
O3 K2 F2 81.42(6) 2_644 1_645 ?
O3 K2 F2 137.10(7) 2_644 3_544 ?
O3 K2 F3 95.86(6) 2_644 3_544 ?
O3 K2 F4 141.92(7) 2_644 3_644 ?
O3 K2 O1 91.75(7) 2_644 1_545 ?
O3 K2 O1 123.51(7) 2_644 3_644 ?
O3 K2 K2 117.58(6) 2_644 3_634 ?

loop_
_geom_bond_atom_site_label_1
_geom_bond_atom_site_label_2
_geom_bond_distance
_geom_bond_site_symmetry_2
_geom_bond_publ_flag
Mn1 F1 2.0546(17) 3_544 ?
Mn1 F1 2.0545(17) . ?
Mn1 F3 1.8256(18) . ?
Mn1 F3 1.8256(17) 3_544 ?
Mn1 O2 1.989(2) 3_544 ?
Mn1 O2 1.989(2) . ?
Mn1 K1 3.4585(7) 3_544 ?
Mn1 K1 3.4585(7) . ?
Mn1 K2 3.6634(7) . ?
Mn1 K2 3.6633(7) 3_544 ?
Mn2 F1 2.0725(17) 3_544 ?
Mn2 F1 2.0725(17) 1_565 ?
Mn2 F2 1.8557(18) 3_554 ?
Mn2 F2 1.8558(18) . ?
Mn2 O1 1.945(2) . ?
Mn2 O1 1.945(2) 3_554 ?
Mn2 K1 3.7117(7) 3_544 ?
Mn2 K1 3.7117(7) 1_565 ?
Mn2 K2 3.5416(7) 3_544 ?
Mn2 K2 4.0951(7) 1_465 ?
Mn2 K2 3.5416(7) 1_565 ?
Mn2 K2 4.0951(7) 3_644 ?
P1 F4 1.582(2) . ?
P1 O1 1.541(2) . ?
P1 O2 1.532(2) . ?
P1 O3 1.506(2) . ?
P1 K1 3.3603(11) 2_554 ?
P1 K2 3.4874(11) 3_644 ?
F1 K1 2.600(2) . ?
F1 K2 2.581(2) . ?
F2 K1 2.6427(19) 2_554 ?
F2 K1 2.8013(19) 1_565 ?
F2 K2 2.9311(19) 3_544 ?
F2 K2 3.2326(19) 1_465 ?
F3 K1 2.8850(19) . ?
F3 K2 2.754(2) 3_544 ?
F3 K2 2.6075(19) 1_455 ?
F4 K1 2.718(2) 2_654 ?
F4 K2 2.856(2) 3_644 ?
O1 K2 2.847(2) 3_644 ?
O1 K2 3.057(2) 1_565 ?
O2 K1 2.898(2) . ?
O2 K1 2.984(2) 2_554 ?
O3 K1 2.750(2) 2_554 ?
O3 K2 2.680(2) 2_654 ?
K1 K2 3.8301(10) 1_455 ?
K2 K2 3.5958(13) 3_634 ?

loop_
_geom_torsion_atom_site_label_1
_geom_torsion_atom_site_label_2
_geom_torsion_atom_site_label_3
_geom_torsion_atom_site_label_4
_geom_torsion
_geom_torsion_site_symmetry_1
_geom_torsion_site_symmetry_2
_geom_torsion_site_symmetry_3
_geom_torsion_site_symmetry_4
_geom_torsion_publ_flag
F1 Mn1 F3 K1 -142.90(7) 3_544 . . . ?
F1 Mn1 F3 K1 37.10(7) . . . . ?
F1 Mn1 F3 K2 2.91(8) 3_544 . . 3_544 ?
F1 Mn1 F3 K2 -177.08(8) . . . 3_544 ?
F1 Mn1 F3 K2 127.78(15) 3_544 . . 1_455 ?
F1 Mn1 F3 K2 -52.22(15) . . . 1_455 ?
F1 Mn2 F2 K1 -112.29(14) 1_565 . . 2_554 ?
F1 Mn2 F2 K1 175.00(8) 3_544 . . 1_565 ?
F1 Mn2 F2 K1 67.71(14) 3_544 . . 2_554 ?
F1 Mn2 F2 K1 -5.00(8) 1_565 . . 1_565 ?
F1 Mn2 F2 K2 147.55(7) 1_565 . . 3_544 ?
F1 Mn2 F2 K2 -32.45(7) 3_544 . . 3_544 ?
F1 Mn2 F2 K2 76.28(7) 1_565 . . 1_465 ?
F1 Mn2 F2 K2 -103.72(7) 3_544 . . 1_465 ?
F4 P1 O1 Mn2 156.70(16) . . . . ?
F4 P1 O1 K2 -58.4(2) . . . 1_565 ?
F4 P1 O1 K2 21.27(12) . . . 3_644 ?
F4 P1 O2 Mn1 -75.69(17) . . . . ?
F4 P1 O2 K1 69.1(2) . . . . ?
F4 P1 O2 K1 146.64(10) . . . 2_554 ?
F4 P1 O3 K1 -148.26(11) . . . 2_554 ?
F4 P1 O3 K2 -47.9(2) . . . 2_654 ?
O1 Mn2 F2 K1 155.69(15) 3_554 . . 2_554 ?
O1 Mn2 F2 K1 -97.01(8) 3_554 . . 1_565 ?
O1 Mn2 F2 K1 82.99(8) . . . 1_565 ?
O1 Mn2 F2 K1 -24.31(15) . . . 2_554 ?
O1 Mn2 F2 K2 -15.74(8) 3_554 . . 1_465 ?
O1 Mn2 F2 K2 164.26(8) . . . 1_465 ?
O1 Mn2 F2 K2 -124.46(7) . . . 3_544 ?
O1 Mn2 F2 K2 55.54(7) 3_554 . . 3_544 ?
O1 P1 F4 K1 82.91(16) . . . 2_654 ?
O1 P1 F4 K2 -21.09(12) . . . 3_644 ?
O1 P1 O2 Mn1 37.5(2) . . . . ?
O1 P1 O2 K1 -177.73(16) . . . . ?
O1 P1 O2 K1 -100.17(11) . . . 2_554 ?
O1 P1 O3 K1 97.15(12) . . . 2_554 ?
O1 P1 O3 K2 -162.44(15) . . . 2_654 ?
O2 Mn1 F3 K1 128.00(7) 3_544 . . . ?
O2 Mn1 F3 K1 -52.00(7) . . . . ?
O2 Mn1 F3 K2 -141.33(15) . . . 1_455 ?
O2 Mn1 F3 K2 38.67(15) 3_544 . . 1_455 ?
O2 Mn1 F3 K2 -86.19(8) 3_544 . . 3_544 ?
O2 Mn1 F3 K2 93.81(8) . . . 3_544 ?
O2 P1 F4 K1 -158.48(14) . . . 2_654 ?
O2 P1 F4 K2 97.52(11) . . . 3_644 ?
O2 P1 O1 Mn2 40.1(2) . . . . ?
O2 P1 O1 K2 -175.00(16) . . . 1_565 ?
O2 P1 O1 K2 -95.28(12) . . . 3_644 ?
O2 P1 O3 K1 -27.91(13) . . . 2_554 ?
O2 P1 O3 K2 72.5(2) . . . 2_654 ?
O3 P1 F4 K1 -37.08(19) . . . 2_654 ?
O3 P1 F4 K2 -141.08(11) . . . 3_644 ?
O3 P1 O1 Mn2 -84.27(18) . . . . ?
O3 P1 O1 K2 60.6(2) . . . 1_565 ?
O3 P1 O1 K2 140.30(11) . . . 3_644 ?
O3 P1 O2 Mn1 162.81(15) . . . . ?
O3 P1 O2 K1 -52.4(2) . . . . ?
O3 P1 O2 K1 25.13(12) . . . 2_554 ?
K1 Mn1 F3 K1 180.000(0) 3_544 . . . ?
K1 Mn1 F3 K2 -34.19(9) 3_544 . . 3_544 ?
K1 Mn1 F3 K2 145.81(9) . . . 3_544 ?
K1 Mn1 F3 K2 -89.32(15) . . . 1_455 ?
K1 Mn1 F3 K2 90.68(15) 3_544 . . 1_455 ?
K1 Mn2 F2 K1 72.71(15) 3_544 . . 2_554 ?
K1 Mn2 F2 K1 180.0 3_544 . . 1_565 ?
K1 Mn2 F2 K1 -107.29(15) 1_565 . . 2_554 ?
K1 Mn2 F2 K2 81.28(7) 1_565 . . 1_465 ?
K1 Mn2 F2 K2 -27.45(9) 3_544 . . 3_544 ?
K1 Mn2 F2 K2 -98.72(7) 3_544 . . 1_465 ?
K1 Mn2 F2 K2 152.55(9) 1_565 . . 3_544 ?
K1 P1 F4 K1 -90.6(2) 2_554 . . 2_654 ?
K1 P1 F4 K2 165.41(10) 2_554 . . 3_644 ?
K1 P1 O1 Mn2 -26.90(17) 2_554 . . . ?
K1 P1 O1 K2 117.95(16) 2_554 . . 1_565 ?
K1 P1 O1 K2 -162.33(4) 2_554 . . 3_644 ?
K1 P1 O2 Mn1 137.67(17) 2_554 . . . ?
K1 P1 O2 K1 -77.56(16) 2_554 . . . ?
K1 P1 O3 K2 100.41(18) 2_554 . . 2_654 ?
K2 Mn1 F3 K1 -145.81(9) 3_544 . . . ?
K2 Mn1 F3 K1 34.19(9) . . . . ?
K2 Mn1 F3 K2 180.000(0) . . . 3_544 ?
K2 Mn1 F3 K2 -55.14(17) . . . 1_455 ?
K2 Mn1 F3 K2 124.86(17) 3_544 . . 1_455 ?
K2 Mn2 F2 K1 98.72(7) 3_644 . . 1_565 ?
K2 Mn2 F2 K1 -81.28(7) 1_465 . . 1_565 ?
K2 Mn2 F2 K1 100.16(14) 3_544 . . 2_554 ?
K2 Mn2 F2 K1 27.45(9) 1_565 . . 1_565 ?
K2 Mn2 F2 K1 -79.84(14) 1_565 . . 2_554 ?
K2 Mn2 F2 K1 -152.55(9) 3_544 . . 1_565 ?
K2 Mn2 F2 K1 -8.57(18) 3_644 . . 2_554 ?
K2 Mn2 F2 K1 171.43(18) 1_465 . . 2_554 ?
K2 Mn2 F2 K2 -71.27(5) 3_544 . . 1_465 ?
K2 Mn2 F2 K2 -108.73(5) 3_644 . . 3_544 ?
K2 Mn2 F2 K2 180.000(0) 3_644 . . 1_465 ?
K2 Mn2 F2 K2 180.0 1_565 . . 3_544 ?
K2 Mn2 F2 K2 108.73(5) 1_565 . . 1_465 ?
K2 Mn2 F2 K2 71.27(5) 1_465 . . 3_544 ?
K2 P1 F4 K1 104.00(16) 3_644 . . 2_654 ?
K2 P1 O1 Mn2 135.43(19) 3_644 . . . ?
K2 P1 O1 K2 -79.72(17) 3_644 . . 1_565 ?
K2 P1 O2 Mn1 -18.93(16) 3_644 . . . ?
K2 P1 O2 K1 -156.60(4) 3_644 . . 2_554 ?
K2 P1 O2 K1 125.84(15) 3_644 . . . ?
K2 P1 O3 K1 154.83(9) 3_644 . . 2_554 ?
K2 P1 O3 K2 -104.77(19) 3_644 . . 2_654 ?
